data_7121841
loop_
_publ_author_name
'Ruamps, Mirko'
'Bastin, St\'ephanie'
'Rechignat, Lionel'
'Sournia-Saquet, Alix'
'Valyaev, Dmitry A.'
'Mouesca, Jean-Marie'
'Lugan, No\"el'
'Maurel, Vincent'
'C\'esar, Vincent'

_publ_section_title
;
 Unveiling the redox-active character of imidazolin-2-thiones derived from
 amino-substituted N-heterocyclic carbenes.
;
_journal_issue 55
_journal_name_full 'Chemical communications (Cambridge, England)'
_journal_page_first 7653
_journal_page_last 7656
_journal_paper_doi 10.1039/c8cc03934h
_journal_volume 54
_journal_year 2018
_chemical_compound_source 'synthesis as described'
_chemical_formula_moiety 'C25 H34 N4 S'
_chemical_formula_sum 'C25 H34 N4 S'
_chemical_formula_weight 422.62
_space_group_crystal_system monoclinic
_space_group_IT_number 14
_space_group_name_Hall '-P 2yn'
_space_group_name_H-M_alt 'P 1 21/n 1'
_symmetry_space_group_name_Hall '-P 2yn'
_symmetry_space_group_name_H-M 'P 1 21/n 1'
_atom_sites_solution_hydrogens geom
_audit_creation_date 2015-05-13T16:24:43-00:00
_audit_creation_method 'WinGX routine CIF_UPDATE'
_audit_update_record
;
2018-05-15 deposited with the CCDC.
2018-06-15 downloaded from the CCDC.
;
_cell_angle_alpha 90
_cell_angle_beta 117.896(3)
_cell_angle_gamma 90
_cell_formula_units_Z 4
_cell_length_a 15.4430(13)
_cell_length_b 11.2028(10)
_cell_length_c 15.4669(12)
_cell_measurement_reflns_used 9999
_cell_measurement_temperature 100(2)
_cell_measurement_theta_max 36.29
_cell_measurement_theta_min 2.30
_cell_measurement_wavelength 0.71073
_cell_volume 2364.9(3)
_computing_structure_refinement 'SHELXL-2014/7 (Sheldrick, 2014)'
_diffrn_ambient_temperature 100(2)
_diffrn_measured_fraction_theta_full 0.998
_diffrn_measured_fraction_theta_max 0.999
_diffrn_measurement_device_type 'Bruker APEX II'
_diffrn_measurement_method 'phi and omega scans'
_diffrn_radiation_monochromator graphite
_diffrn_radiation_probe x-ray
_diffrn_radiation_source 'Incoatec I\mS Microsource '
_diffrn_radiation_type MoK\a
_diffrn_radiation_wavelength 0.71073
_diffrn_reflns_av_R_equivalents 0.0417
_diffrn_reflns_av_unetI/netI 0.022
_diffrn_reflns_Laue_measured_fraction_full 0.998
_diffrn_reflns_Laue_measured_fraction_max 0.999
_diffrn_reflns_limit_h_max 18
_diffrn_reflns_limit_h_min -19
_diffrn_reflns_limit_k_max 14
_diffrn_reflns_limit_k_min -14
_diffrn_reflns_limit_l_max 19
_diffrn_reflns_limit_l_min -15
_diffrn_reflns_number 47952
_diffrn_reflns_point_group_measured_fraction_full 0.998
_diffrn_reflns_point_group_measured_fraction_max 0.999
_diffrn_reflns_theta_full 25.242
_diffrn_reflns_theta_max 26.37
_diffrn_reflns_theta_min 2.351
_diffrn_standards_decay_% 0
_diffrn_standards_interval_count 0
_diffrn_standards_number 0
_exptl_absorpt_coefficient_mu 0.155
_exptl_absorpt_correction_T_max 0.7457
_exptl_absorpt_correction_T_min 0.6463
_exptl_absorpt_correction_type multi-scan
_exptl_absorpt_process_details
;
'SADABS, Sheldrick, Bruker, 2000'
;
_exptl_crystal_colour colourless
_exptl_crystal_density_diffrn 1.187
_exptl_crystal_density_method 'not measured'
_exptl_crystal_description block
_exptl_crystal_F_000 912
_exptl_crystal_size_max 0.15
_exptl_crystal_size_mid 0.15
_exptl_crystal_size_min 0.08
_refine_diff_density_max 0.303
_refine_diff_density_min -0.268
_refine_diff_density_rms 0.044
_refine_ls_extinction_method none
_refine_ls_goodness_of_fit_ref 1.015
_refine_ls_hydrogen_treatment constr
_refine_ls_matrix_type full
_refine_ls_number_parameters 281
_refine_ls_number_reflns 4812
_refine_ls_number_restraints 0
_refine_ls_restrained_S_all 1.015
_refine_ls_R_factor_all 0.0431
_refine_ls_R_factor_gt 0.0345
_refine_ls_shift/su_max 0.001
_refine_ls_shift/su_mean 0
_refine_ls_structure_factor_coef Fsqd
_refine_ls_weighting_details 'w=1/[\s^2^(Fo^2^)+(0.0374P)^2^+1.7467P] where P=(Fo^2^+2Fc^2^)/3'
_refine_ls_weighting_scheme calc
_refine_ls_wR_factor_gt 0.0852
_refine_ls_wR_factor_ref 0.0918
_reflns_Friedel_coverage 0
_reflns_number_gt 4134
_reflns_number_total 4812
_reflns_threshold_expression 'I > 2\s(I)'
_cod_data_source_file c8cc03934h2.cif
_cod_data_source_block 1(NMe2)2
_cod_depositor_comments 'Adding full bibliography for 7121841--7121842.cif.'
_cod_database_code 7121841

loop_
_space_group_symop_operation_xyz
'x, y, z'
'-x+1/2, y+1/2, -z+1/2'
'-x, -y, -z'
'x-1/2, -y-1/2, z-1/2'

loop_
_atom_site_label
_atom_site_type_symbol
_atom_site_fract_x
_atom_site_fract_y
_atom_site_fract_z
_atom_site_U_iso_or_equiv
_atom_site_adp_type
_atom_site_occupancy
_atom_site_site_symmetry_order
_atom_site_calc_flag
_atom_site_refinement_flags_posn
_atom_site_refinement_flags_adp
C1 C 0.66997(10) 0.28244(12) 0.88628(10) 0.0142(3) Uani 1 1 d . .
C2 C 0.75343(10) 0.11229(12) 0.96075(10) 0.0144(3) Uani 1 1 d . .
C3 C 0.67727(10) 0.12257(12) 0.97988(10) 0.0136(3) Uani 1 1 d . .
C4 C 0.92155(11) 0.04571(14) 1.06352(12) 0.0239(3) Uani 1 1 d . .
H4A H 0.9548 0.0925 1.0343 0.036 Uiso 1 1 calc R U
H4B H 0.9571 -0.0292 1.0895 0.036 Uiso 1 1 calc R U
H4C H 0.9199 0.0915 1.1167 0.036 Uiso 1 1 calc R U
C5 C 0.81583(12) -0.06100(14) 0.91247(12) 0.0238(3) Uani 1 1 d . .
H5A H 0.7471 -0.0798 0.8682 0.036 Uiso 1 1 calc R U
H5B H 0.8514 -0.1348 0.9421 0.036 Uiso 1 1 calc R U
H5C H 0.8452 -0.0225 0.8756 0.036 Uiso 1 1 calc R U
C6 C 0.71870(11) 0.00731(14) 1.12552(11) 0.0220(3) Uani 1 1 d . .
H6A H 0.758 -0.0548 1.1158 0.033 Uiso 1 1 calc R U
H6B H 0.6878 -0.0255 1.1631 0.033 Uiso 1 1 calc R U
H6C H 0.761 0.0744 1.1614 0.033 Uiso 1 1 calc R U
C7 C 0.58448(11) -0.05062(13) 0.96914(11) 0.0207(3) Uani 1 1 d . .
H7A H 0.5324 -0.0193 0.9075 0.031 Uiso 1 1 calc R U
H7B H 0.5553 -0.0949 1.0037 0.031 Uiso 1 1 calc R U
H7C H 0.6267 -0.104 0.9553 0.031 Uiso 1 1 calc R U
C11 C 0.81591(10) 0.23751(12) 0.86449(10) 0.0138(3) Uani 1 1 d . .
C12 C 0.90044(10) 0.30403(12) 0.92144(10) 0.0155(3) Uani 1 1 d . .
C13 C 0.96788(10) 0.31794(13) 0.88651(10) 0.0170(3) Uani 1 1 d . .
H13 H 1.0263 0.3616 0.9245 0.02 Uiso 1 1 calc R U
C14 C 0.95233(10) 0.26977(13) 0.79749(10) 0.0166(3) Uani 1 1 d . .
C15 C 0.86489(10) 0.20996(12) 0.74088(10) 0.0164(3) Uani 1 1 d . .
H15 H 0.8525 0.1796 0.6788 0.02 Uiso 1 1 calc R U
C16 C 0.79483(10) 0.19331(12) 0.77255(10) 0.0155(3) Uani 1 1 d . .
C17 C 0.91519(11) 0.36162(14) 1.01526(11) 0.0217(3) Uani 1 1 d . .
H17A H 0.9796 0.4002 1.0471 0.033 Uiso 1 1 calc R U
H17B H 0.9116 0.3006 1.0589 0.033 Uiso 1 1 calc R U
H17C H 0.864 0.4215 1.0009 0.033 Uiso 1 1 calc R U
C18 C 1.02925(11) 0.28155(15) 0.76382(12) 0.0243(3) Uani 1 1 d . .
H18A H 1.0817 0.2236 0.7987 0.036 Uiso 1 1 calc R U
H18B H 1.0565 0.3625 0.7775 0.036 Uiso 1 1 calc R U
H18C H 0.9995 0.2662 0.6933 0.036 Uiso 1 1 calc R U
C19 C 0.69886(11) 0.13293(14) 0.70788(11) 0.0212(3) Uani 1 1 d . .
H19A H 0.6458 0.1918 0.6853 0.032 Uiso 1 1 calc R U
H19B H 0.6866 0.0702 0.7449 0.032 Uiso 1 1 calc R U
H19C H 0.7017 0.0975 0.6513 0.032 Uiso 1 1 calc R U
C21 C 0.53881(10) 0.26935(12) 0.93606(10) 0.0133(3) Uani 1 1 d . .
C22 C 0.54783(10) 0.32520(12) 1.02031(10) 0.0138(3) Uani 1 1 d . .
C23 C 0.46286(10) 0.36539(12) 1.02153(10) 0.0152(3) Uani 1 1 d . .
H23 H 0.4681 0.4055 1.0779 0.018 Uiso 1 1 calc R U
C24 C 0.37082(10) 0.34817(12) 0.94228(10) 0.0160(3) Uani 1 1 d . .
C25 C 0.36510(10) 0.29288(12) 0.85898(10) 0.0163(3) Uani 1 1 d . .
H25 H 0.3026 0.2822 0.8039 0.02 Uiso 1 1 calc R U
C26 C 0.44777(10) 0.25295(12) 0.85388(10) 0.0148(3) Uani 1 1 d . .
C27 C 0.64613(10) 0.34006(14) 1.10911(10) 0.0195(3) Uani 1 1 d . .
H27A H 0.6644 0.2655 1.1465 0.029 Uiso 1 1 calc R U
H27B H 0.6425 0.4045 1.1502 0.029 Uiso 1 1 calc R U
H27C H 0.6955 0.3599 1.0884 0.029 Uiso 1 1 calc R U
C28 C 0.27954(11) 0.38482(14) 0.94757(12) 0.0230(3) Uani 1 1 d . .
H28A H 0.2494 0.3143 0.9599 0.034 Uiso 1 1 calc R U
H28B H 0.2332 0.4215 0.8855 0.034 Uiso 1 1 calc R U
H28C H 0.2967 0.4425 1.0008 0.034 Uiso 1 1 calc R U
C29 C 0.43918(11) 0.19397(14) 0.76283(10) 0.0200(3) Uani 1 1 d . .
H29A H 0.3699 0.188 0.7143 0.03 Uiso 1 1 calc R U
H29B H 0.4678 0.1138 0.7789 0.03 Uiso 1 1 calc R U
H29C H 0.4742 0.2416 0.736 0.03 Uiso 1 1 calc R U
S1 S 0.63522(3) 0.40935(3) 0.82139(3) 0.01814(10) Uani 1 1 d . .
N1 N 0.74897(8) 0.21321(10) 0.90293(8) 0.0144(2) Uani 1 1 d . .
N2 N 0.62554(8) 0.22644(10) 0.93370(8) 0.0135(2) Uani 1 1 d . .
N3 N 0.82148(9) 0.01944(11) 0.98911(9) 0.0171(3) Uani 1 1 d . .
N4 N 0.64294(8) 0.04881(10) 1.03044(9) 0.0155(2) Uani 1 1 d . .

loop_
_atom_site_aniso_label
_atom_site_aniso_U_11
_atom_site_aniso_U_22
_atom_site_aniso_U_33
_atom_site_aniso_U_23
_atom_site_aniso_U_13
_atom_site_aniso_U_12
C1 0.0145(7) 0.0154(7) 0.0132(6) -0.0013(5) 0.0070(5) -0.0019(5)
C2 0.0156(6) 0.0127(7) 0.0148(7) 0.0001(5) 0.0069(5) -0.0016(5)
C3 0.0137(6) 0.0118(6) 0.0135(6) 0.0004(5) 0.0049(5) -0.0005(5)
C4 0.0170(7) 0.0228(8) 0.0273(8) 0.0019(6) 0.0065(6) 0.0035(6)
C5 0.0244(8) 0.0181(7) 0.0288(8) -0.0033(6) 0.0125(7) 0.0038(6)
C6 0.0245(8) 0.0220(8) 0.0172(7) 0.0044(6) 0.0079(6) -0.0024(6)
C7 0.0202(7) 0.0174(7) 0.0233(8) 0.0023(6) 0.0093(6) -0.0049(6)
C11 0.0136(6) 0.0133(6) 0.0166(7) 0.0017(5) 0.0087(5) 0.0010(5)
C12 0.0163(7) 0.0141(7) 0.0155(7) 0.0012(5) 0.0069(6) 0.0005(5)
C13 0.0139(7) 0.0175(7) 0.0172(7) 0.0000(5) 0.0052(6) -0.0034(5)
C14 0.0157(7) 0.0168(7) 0.0185(7) 0.0031(5) 0.0089(6) 0.0019(5)
C15 0.0178(7) 0.0175(7) 0.0140(7) -0.0010(5) 0.0077(6) 0.0018(5)
C16 0.0141(7) 0.0132(7) 0.0176(7) 0.0002(5) 0.0062(6) 0.0009(5)
C17 0.0249(8) 0.0223(8) 0.0187(7) -0.0056(6) 0.0108(6) -0.0055(6)
C18 0.0186(7) 0.0340(9) 0.0239(8) -0.0001(7) 0.0130(6) -0.0013(6)
C19 0.0166(7) 0.0249(8) 0.0211(8) -0.0057(6) 0.0079(6) -0.0035(6)
C21 0.0132(6) 0.0121(6) 0.0163(7) 0.0028(5) 0.0083(6) 0.0008(5)
C22 0.0145(6) 0.0124(6) 0.0137(7) 0.0019(5) 0.0059(5) -0.0015(5)
C23 0.0178(7) 0.0140(6) 0.0148(7) 0.0001(5) 0.0084(6) -0.0005(5)
C24 0.0158(7) 0.0129(7) 0.0199(7) 0.0034(5) 0.0088(6) 0.0007(5)
C25 0.0134(7) 0.0168(7) 0.0143(7) 0.0030(5) 0.0029(5) -0.0007(5)
C26 0.0170(7) 0.0131(6) 0.0129(7) 0.0023(5) 0.0059(6) -0.0012(5)
C27 0.0151(7) 0.0231(8) 0.0174(7) -0.0029(6) 0.0051(6) -0.0014(6)
C28 0.0166(7) 0.0254(8) 0.0273(8) 0.0002(6) 0.0107(6) 0.0019(6)
C29 0.0206(7) 0.0234(8) 0.0141(7) -0.0014(6) 0.0064(6) -0.0001(6)
S1 0.02153(19) 0.01527(18) 0.02072(19) 0.00543(13) 0.01246(15) 0.00266(13)
N1 0.0150(6) 0.0141(6) 0.0164(6) 0.0008(4) 0.0092(5) -0.0008(4)
N2 0.0130(6) 0.0132(6) 0.0148(6) 0.0021(4) 0.0070(5) 0.0008(4)
N3 0.0157(6) 0.0153(6) 0.0199(6) -0.0003(5) 0.0080(5) 0.0030(5)
N4 0.0163(6) 0.0141(6) 0.0173(6) 0.0027(5) 0.0089(5) -0.0012(5)

loop_
_atom_type_symbol
_atom_type_description
_atom_type_scat_dispersion_real
_atom_type_scat_dispersion_imag
_atom_type_scat_source
C C 0.0033 0.0016 'International Tables Vol C Tables 4.2.6.8 and 6.1.1.4'
H H 0 0 'International Tables Vol C Tables 4.2.6.8 and 6.1.1.4'
S S 0.1246 0.1234 'International Tables Vol C Tables 4.2.6.8 and 6.1.1.4'
N N 0.0061 0.0033 'International Tables Vol C Tables 4.2.6.8 and 6.1.1.4'

loop_
_geom_angle_atom_site_label_1
_geom_angle_atom_site_label_2
_geom_angle_atom_site_label_3
_geom_angle
N1 C1 N2 105.45(11)
N1 C1 S1 127.02(10)
N2 C1 S1 127.52(10)
C3 C2 N3 127.01(13)
C3 C2 N1 106.25(12)
N3 C2 N1 126.70(12)
C2 C3 N4 132.08(13)
C2 C3 N2 107.89(12)
N4 C3 N2 119.95(12)
N3 C4 H4A 109.5
N3 C4 H4B 109.5
H4A C4 H4B 109.5
N3 C4 H4C 109.5
H4A C4 H4C 109.5
H4B C4 H4C 109.5
N3 C5 H5A 109.5
N3 C5 H5B 109.5
H5A C5 H5B 109.5
N3 C5 H5C 109.5
H5A C5 H5C 109.5
H5B C5 H5C 109.5
N4 C6 H6A 109.5
N4 C6 H6B 109.5
H6A C6 H6B 109.5
N4 C6 H6C 109.5
H6A C6 H6C 109.5
H6B C6 H6C 109.5
N4 C7 H7A 109.5
N4 C7 H7B 109.5
H7A C7 H7B 109.5
N4 C7 H7C 109.5
H7A C7 H7C 109.5
H7B C7 H7C 109.5
C16 C11 C12 122.37(13)
C16 C11 N1 118.98(12)
C12 C11 N1 118.65(12)
C13 C12 C11 117.61(13)
C13 C12 C17 121.64(13)
C11 C12 C17 120.72(13)
C12 C13 C14 121.88(13)
C12 C13 H13 119.1
C14 C13 H13 119.1
C15 C14 C13 118.51(13)
C15 C14 C18 120.94(13)
C13 C14 C18 120.55(13)
C14 C15 C16 121.89(13)
C14 C15 H15 119.1
C16 C15 H15 119.1
C11 C16 C15 117.54(13)
C11 C16 C19 121.68(12)
C15 C16 C19 120.76(13)
C12 C17 H17A 109.5
C12 C17 H17B 109.5
H17A C17 H17B 109.5
C12 C17 H17C 109.5
H17A C17 H17C 109.5
H17B C17 H17C 109.5
C14 C18 H18A 109.5
C14 C18 H18B 109.5
H18A C18 H18B 109.5
C14 C18 H18C 109.5
H18A C18 H18C 109.5
H18B C18 H18C 109.5
C16 C19 H19A 109.5
C16 C19 H19B 109.5
H19A C19 H19B 109.5
C16 C19 H19C 109.5
H19A C19 H19C 109.5
H19B C19 H19C 109.5
C22 C21 C26 121.86(12)
C22 C21 N2 119.13(12)
C26 C21 N2 119.01(12)
C21 C22 C23 118.33(12)
C21 C22 C27 121.34(12)
C23 C22 C27 120.32(13)
C24 C23 C22 121.57(13)
C24 C23 H23 119.2
C22 C23 H23 119.2
C23 C24 C25 118.25(13)
C23 C24 C28 120.74(13)
C25 C24 C28 120.98(13)
C26 C25 C24 122.19(13)
C26 C25 H25 118.9
C24 C25 H25 118.9
C25 C26 C21 117.77(13)
C25 C26 C29 120.91(12)
C21 C26 C29 121.31(12)
C22 C27 H27A 109.5
C22 C27 H27B 109.5
H27A C27 H27B 109.5
C22 C27 H27C 109.5
H27A C27 H27C 109.5
H27B C27 H27C 109.5
C24 C28 H28A 109.5
C24 C28 H28B 109.5
H28A C28 H28B 109.5
C24 C28 H28C 109.5
H28A C28 H28C 109.5
H28B C28 H28C 109.5
C26 C29 H29A 109.5
C26 C29 H29B 109.5
H29A C29 H29B 109.5
C26 C29 H29C 109.5
H29A C29 H29C 109.5
H29B C29 H29C 109.5
C1 N1 C2 110.26(11)
C1 N1 C11 124.48(11)
C2 N1 C11 125.23(11)
C1 N2 C3 110.13(11)
C1 N2 C21 124.48(11)
C3 N2 C21 125.38(11)
C2 N3 C5 117.07(12)
C2 N3 C4 117.44(12)
C5 N3 C4 113.81(12)
C3 N4 C6 114.54(11)
C3 N4 C7 111.48(11)
C6 N4 C7 111.68(11)

loop_
_geom_bond_atom_site_label_1
_geom_bond_atom_site_label_2
_geom_bond_distance
C1 N1 1.3646(18)
C1 N2 1.3686(17)
C1 S1 1.6771(14)
C2 C3 1.3453(19)
C2 N3 1.3955(18)
C2 N1 1.4230(17)
C3 N4 1.4011(17)
C3 N2 1.4030(17)
C4 N3 1.4612(19)
C4 H4A 0.98
C4 H4B 0.98
C4 H4C 0.98
C5 N3 1.4588(19)
C5 H5A 0.98
C5 H5B 0.98
C5 H5C 0.98
C6 N4 1.4620(18)
C6 H6A 0.98
C6 H6B 0.98
C6 H6C 0.98
C7 N4 1.4676(18)
C7 H7A 0.98
C7 H7B 0.98
C7 H7C 0.98
C11 C16 1.393(2)
C11 C12 1.3997(19)
C11 N1 1.4393(17)
C12 C13 1.388(2)
C12 C17 1.505(2)
C13 C14 1.391(2)
C13 H13 0.95
C14 C15 1.390(2)
C14 C18 1.509(2)
C15 C16 1.393(2)
C15 H15 0.95
C16 C19 1.5058(19)
C17 H17A 0.98
C17 H17B 0.98
C17 H17C 0.98
C18 H18A 0.98
C18 H18B 0.98
C18 H18C 0.98
C19 H19A 0.98
C19 H19B 0.98
C19 H19C 0.98
C21 C22 1.3924(19)
C21 C26 1.3978(19)
C21 N2 1.4395(17)
C22 C23 1.3959(19)
C22 C27 1.5059(19)
C23 C24 1.389(2)
C23 H23 0.95
C24 C25 1.394(2)
C24 C28 1.507(2)
C25 C26 1.389(2)
C25 H25 0.95
C26 C29 1.5042(19)
C27 H27A 0.98
C27 H27B 0.98
C27 H27C 0.98
C28 H28A 0.98
C28 H28B 0.98
C28 H28C 0.98
C29 H29A 0.98
C29 H29B 0.98
C29 H29C 0.98
